data_7016215
loop_
_publ_author_name
'Huang, Wen-Yen'
'Chuang, Sheng-Jie'
'Chunag, Nien-Tsu'
'Hsiao, Ching-Sheng'
'Datta, Amitabha'
'Chen, Shau-Jiun'
'Hu, Ching-Han'
'Huang, Jui-Hsien'
'Lee, Ting-Yu'
'Lin, Chia-Her'

_publ_section_title
;
 Aluminium complexes containing bidentate and symmetrical tridentate
 pincer type pyrrolyl ligands: synthesis, reactions and ring opening
 polymerization.
;
_journal_issue 28
_journal_name_full 'Dalton transactions (Cambridge, England : 2003)'
_journal_page_first 7423
_journal_page_last 7433
_journal_paper_doi 10.1039/c1dt10442j
_journal_volume 40
_journal_year 2011
_chemical_formula_sum 'C11 H21 Al N2'
_chemical_formula_weight 208.28
_chemical_name_systematic
;
?
;
_space_group_IT_number 14
_symmetry_cell_setting monoclinic
_symmetry_space_group_name_Hall '-P 2yn'
_symmetry_space_group_name_H-M 'P 1 21/n 1'
_atom_sites_solution_hydrogens geom
_atom_sites_solution_primary direct
_atom_sites_solution_secondary difmap
_audit_creation_method SHELXL-97
_cell_angle_alpha 90.00
_cell_angle_beta 100.424(2)
_cell_angle_gamma 90.00
_cell_formula_units_Z 4
_cell_length_a 8.0962(3)
_cell_length_b 12.8293(4)
_cell_length_c 12.8195(4)
_cell_measurement_temperature 150(2)
_cell_volume 1309.57(8)
_computing_structure_refinement 'SHELXL-97 (Sheldrick, 1997)'
_computing_structure_solution 'SHELXS-97 (Sheldrick, 1990)'
_diffrn_ambient_temperature 150(2)
_diffrn_measured_fraction_theta_full 0.996
_diffrn_measured_fraction_theta_max 0.996
_diffrn_radiation_monochromator graphite
_diffrn_radiation_source 'fine-focus sealed tube'
_diffrn_radiation_type MoK\a
_diffrn_radiation_wavelength 0.71073
_diffrn_reflns_av_R_equivalents 0.0236
_diffrn_reflns_av_sigmaI/netI 0.0243
_diffrn_reflns_limit_h_max 9
_diffrn_reflns_limit_h_min -10
_diffrn_reflns_limit_k_max 16
_diffrn_reflns_limit_k_min -13
_diffrn_reflns_limit_l_max 16
_diffrn_reflns_limit_l_min -16
_diffrn_reflns_number 10232
_diffrn_reflns_theta_full 28.00
_diffrn_reflns_theta_max 28.00
_diffrn_reflns_theta_min 2.26
_exptl_absorpt_coefficient_mu 0.125
_exptl_absorpt_correction_T_max 0.9816
_exptl_absorpt_correction_T_min 0.9779
_exptl_absorpt_correction_type 'Empirical used SADABS'
_exptl_crystal_colour colorless
_exptl_crystal_density_diffrn 1.056
_exptl_crystal_density_method 'not measured'
_exptl_crystal_description block
_exptl_crystal_F_000 456
_exptl_crystal_size_max 0.18
_exptl_crystal_size_mid 0.17
_exptl_crystal_size_min 0.15
_refine_diff_density_max 0.235
_refine_diff_density_min -0.164
_refine_diff_density_rms 0.042
_refine_ls_extinction_method none
_refine_ls_goodness_of_fit_ref 1.103
_refine_ls_hydrogen_treatment mixed
_refine_ls_matrix_type full
_refine_ls_number_parameters 136
_refine_ls_number_reflns 3141
_refine_ls_number_restraints 0
_refine_ls_restrained_S_all 1.103
_refine_ls_R_factor_all 0.0447
_refine_ls_R_factor_gt 0.0351
_refine_ls_shift/su_max 0.001
_refine_ls_shift/su_mean 0.000
_refine_ls_structure_factor_coef Fsqd
_refine_ls_weighting_details 'calc w=1/[\s^2^(Fo^2^)+(0.0525P)^2^+0.2131P] where P=(Fo^2^+2Fc^2^)/3'
_refine_ls_weighting_scheme calc
_refine_ls_wR_factor_gt 0.0971
_refine_ls_wR_factor_ref 0.1017
_reflns_number_gt 2576
_reflns_number_total 3141
_reflns_threshold_expression >2sigma(I)
_cod_data_source_file c1dt10442j.txt
_cod_data_source_block wy19m
_cod_depositor_comments
;
The following automatic conversions were performed:

'_symmetry_cell_setting' value 'Monoclinic' changed to 'monoclinic'
according to /home/saulius/struct/CIF-dictionaries/cif_core.dic
dictionary named 'cif_core.dic' version 2.4.1 from 2010-06-29.

Automatic conversion script
Id: cif_fix_values 1715 2011-07-08 13:25:40Z adriana 
;
_cod_original_sg_symbol_H-M P2(1)/n
_cod_database_code 7016215

loop_
_symmetry_equiv_pos_as_xyz
'x, y, z'
'-x+1/2, y+1/2, -z+1/2'
'-x, -y, -z'
'x-1/2, -y-1/2, z-1/2'

loop_
_atom_site_label
_atom_site_type_symbol
_atom_site_fract_x
_atom_site_fract_y
_atom_site_fract_z
_atom_site_U_iso_or_equiv
_atom_site_adp_type
_atom_site_occupancy
_atom_site_symmetry_multiplicity
_atom_site_calc_flag
_atom_site_refinement_flags
_atom_site_disorder_assembly
_atom_site_disorder_group
Al1 Al 0.37930(4) 0.10023(3) 0.70591(3) 0.02564(12) Uani 1 1 d . . .
C1 C 0.41801(18) 0.23972(10) 0.51929(10) 0.0338(3) Uani 1 1 d . . .
H1 H 0.3217 0.2830 0.5144 0.041 Uiso 1 1 calc R . .
C2 C 0.54007(19) 0.24974(10) 0.45854(9) 0.0360(3) Uani 1 1 d . . .
H2 H 0.5436 0.3005 0.4050 0.043 Uiso 1 1 calc R . .
C3 C 0.66002(17) 0.17029(10) 0.49044(9) 0.0316(3) Uani 1 1 d . . .
H3 H 0.7589 0.1570 0.4625 0.038 Uiso 1 1 calc R . .
C4 C 0.60438(15) 0.11606(9) 0.57023(9) 0.0249(2) Uani 1 1 d . . .
C5 C 0.68283(16) 0.03118(10) 0.64236(10) 0.0305(3) Uani 1 1 d . . .
H5A H 0.7797 0.0591 0.6930 0.037 Uiso 1 1 calc R . .
H5B H 0.7239 -0.0248 0.6004 0.037 Uiso 1 1 calc R . .
C6 C 0.62931(16) -0.07455(10) 0.80031(9) 0.0280(3) Uani 1 1 d . . .
C7 C 0.7184(2) -0.00315(12) 0.88776(11) 0.0438(4) Uani 1 1 d . . .
H7A H 0.6374 0.0462 0.9081 0.066 Uiso 1 1 calc R . .
H7B H 0.8075 0.0353 0.8619 0.066 Uiso 1 1 calc R . .
H7C H 0.7677 -0.0451 0.9495 0.066 Uiso 1 1 calc R . .
C8 C 0.75249(18) -0.15544(10) 0.77277(10) 0.0368(3) Uani 1 1 d . . .
H8A H 0.7887 -0.2010 0.8340 0.055 Uiso 1 1 calc R . .
H8B H 0.8505 -0.1201 0.7542 0.055 Uiso 1 1 calc R . .
H8C H 0.6975 -0.1973 0.7124 0.055 Uiso 1 1 calc R . .
C9 C 0.4815(2) -0.12832(13) 0.83653(11) 0.0440(4) Uani 1 1 d . . .
H9A H 0.4040 -0.0756 0.8549 0.066 Uiso 1 1 calc R . .
H9B H 0.5228 -0.1716 0.8988 0.066 Uiso 1 1 calc R . .
H9C H 0.4228 -0.1723 0.7791 0.066 Uiso 1 1 calc R . .
C10 C 0.42557(19) 0.19235(11) 0.82982(10) 0.0379(3) Uani 1 1 d . . .
H10A H 0.5463 0.2066 0.8472 0.057 Uiso 1 1 calc R . .
H10B H 0.3892 0.1585 0.8903 0.057 Uiso 1 1 calc R . .
H10C H 0.3643 0.2580 0.8138 0.057 Uiso 1 1 calc R . .
C11 C 0.15202(18) 0.04286(13) 0.67352(15) 0.0487(4) Uani 1 1 d . . .
H11A H 0.0705 0.1000 0.6608 0.073 Uiso 1 1 calc R . .
H11B H 0.1307 0.0008 0.7335 0.073 Uiso 1 1 calc R . .
H11C H 0.1409 -0.0009 0.6100 0.073 Uiso 1 1 calc R . .
N1 N 0.45603(12) 0.15748(8) 0.58848(7) 0.0258(2) Uani 1 1 d . . .
N2 N 0.55437(12) -0.01197(8) 0.70183(7) 0.0225(2) Uani 1 1 d . . .
H30 H 0.4984(18) -0.0577(12) 0.6595(11) 0.032(4) Uiso 1 1 d . . .

loop_
_atom_site_aniso_label
_atom_site_aniso_U_11
_atom_site_aniso_U_22
_atom_site_aniso_U_33
_atom_site_aniso_U_23
_atom_site_aniso_U_13
_atom_site_aniso_U_12
Al1 0.02038(19) 0.0280(2) 0.02987(19) 0.00026(14) 0.00823(14) 0.00136(14)
C1 0.0383(7) 0.0303(7) 0.0293(6) 0.0045(5) -0.0032(5) 0.0037(6)
C2 0.0518(9) 0.0315(7) 0.0227(6) 0.0037(5) 0.0016(5) -0.0082(6)
C3 0.0394(7) 0.0309(6) 0.0265(6) -0.0031(5) 0.0110(5) -0.0092(5)
C4 0.0264(6) 0.0245(6) 0.0242(5) -0.0026(4) 0.0056(4) -0.0030(5)
C5 0.0240(6) 0.0331(7) 0.0368(6) 0.0069(5) 0.0118(5) 0.0038(5)
C6 0.0323(7) 0.0265(6) 0.0233(5) 0.0020(4) 0.0003(5) 0.0015(5)
C7 0.0529(9) 0.0392(8) 0.0323(7) -0.0061(6) -0.0108(6) 0.0061(7)
C8 0.0425(8) 0.0309(7) 0.0331(6) 0.0018(5) -0.0038(6) 0.0105(6)
C9 0.0499(9) 0.0462(8) 0.0371(7) 0.0149(6) 0.0110(6) -0.0029(7)
C10 0.0457(8) 0.0377(7) 0.0335(6) -0.0027(6) 0.0156(6) 0.0092(6)
C11 0.0251(7) 0.0454(9) 0.0769(11) -0.0022(8) 0.0121(7) -0.0016(6)
N1 0.0254(5) 0.0266(5) 0.0244(5) 0.0011(4) 0.0021(4) 0.0015(4)
N2 0.0210(5) 0.0235(5) 0.0229(4) 0.0005(4) 0.0036(4) -0.0011(4)

loop_
_atom_type_symbol
_atom_type_description
_atom_type_scat_dispersion_real
_atom_type_scat_dispersion_imag
_atom_type_scat_source
C C 0.0033 0.0016 'International Tables Vol C Tables 4.2.6.8 and 6.1.1.4'
H H 0.0000 0.0000 'International Tables Vol C Tables 4.2.6.8 and 6.1.1.4'
N N 0.0061 0.0033 'International Tables Vol C Tables 4.2.6.8 and 6.1.1.4'
Al Al 0.0645 0.0514 'International Tables Vol C Tables 4.2.6.8 and 6.1.1.4'

loop_
_geom_angle_atom_site_label_1
_geom_angle_atom_site_label_2
_geom_angle_atom_site_label_3
_geom_angle
_geom_angle_site_symmetry_1
_geom_angle_site_symmetry_3
_geom_angle_publ_flag
N1 Al1 C11 114.32(6) . . ?
N1 Al1 C10 111.78(5) . . ?
C11 Al1 C10 115.68(7) . . ?
N1 Al1 N2 85.58(4) . . ?
C11 Al1 N2 111.26(6) . . ?
C10 Al1 N2 114.63(5) . . ?
C2 C1 N1 109.74(12) . . ?
C1 C2 C3 107.20(11) . . ?
C4 C3 C2 106.17(11) . . ?
N1 C4 C3 110.17(11) . . ?
N1 C4 C5 117.66(10) . . ?
C3 C4 C5 131.90(11) . . ?
C4 C5 N2 109.08(10) . . ?
C8 C6 C7 109.69(11) . . ?
C8 C6 C9 110.18(11) . . ?
C7 C6 C9 109.94(11) . . ?
C8 C6 N2 110.20(9) . . ?
C7 C6 N2 110.90(10) . . ?
C9 C6 N2 105.87(10) . . ?
C4 N1 C1 106.71(10) . . ?
C4 N1 Al1 114.32(8) . . ?
C1 N1 Al1 138.41(9) . . ?
C5 N2 C6 113.93(9) . . ?
C5 N2 Al1 107.63(7) . . ?
C6 N2 Al1 121.82(7) . . ?

loop_
_geom_bond_atom_site_label_1
_geom_bond_atom_site_label_2
_geom_bond_distance
_geom_bond_site_symmetry_2
_geom_bond_publ_flag
Al1 N1 1.8788(10) . ?
Al1 C11 1.9554(15) . ?
Al1 C10 1.9608(14) . ?
Al1 N2 2.0275(10) . ?
C1 C2 1.370(2) . ?
C1 N1 1.3769(15) . ?
C2 C3 1.416(2) . ?
C3 C4 1.3784(16) . ?
C4 N1 1.3716(16) . ?
C4 C5 1.4939(17) . ?
C5 N2 1.5021(15) . ?
C6 C8 1.5243(18) . ?
C6 C7 1.5244(17) . ?
C6 C9 1.5244(19) . ?
C6 N2 1.5263(14) . ?
